data_2019831
loop_
_publ_author_name
'Nishi, Miki'
'Matsuda, Masaki'
'Hoshino, Norihisa'
'Akutagawa, Tomoyuki'

_publ_section_title
;
 Crystal structure of bis(tetraphenylphosphonium)
 bis(cyanido-\kC)(29H,31H-tetrabenzo[b,g,l,q]porphinato-\k4N29,N30,N31,N32)ferrate(II)
 acetone disolvate
;
_journal_issue 2
_journal_name_full 'Acta Crystallographica Section E Crystallographic Communications'
_journal_page_first m48
_journal_paper_doi 10.1107/S2056989015001735
_journal_volume 71
_journal_year 2015
_chemical_formula_iupac '(C24 H20 P)2 [Fe (C36 H20 N4) (C N)2], 2C3 H6 O'
_chemical_formula_moiety '2(C24 H20 P +), C38 H20 Fe N6 2-, 2(C3 H6 O)'
_chemical_formula_sum 'C92 H72 Fe N6 O2 P2'
_chemical_formula_weight 1411.35
_chemical_name_systematic
;Bis(tetraphenylphosphonium)
bis(cyanido-\k<i>C</i>)(29<i>H</i>,31<i>H</i>-tetrabenzo[<i>b</i>,<i>g</i>,<i>l</i>,<i>q</i>]porphinato-\k^4^<i>N</i>^29^,<i>N</i>^30^,<i>N</i>^31^,<i>N</i>^32^)ferrate(II) acetone disolvate
;
_space_group_IT_number 2
_space_group_name_Hall '-P 1'
_symmetry_cell_setting triclinic
_symmetry_space_group_name_Hall '-P 1'
_symmetry_space_group_name_H-M 'P -1'
_atom_sites_solution_hydrogens geom
_atom_sites_solution_primary direct
_atom_sites_solution_secondary difmap
_audit_creation_method SHELXL-97
_cell_angle_alpha 67.2170(10)
_cell_angle_beta 66.9150(10)
_cell_angle_gamma 85.5100(10)
_cell_formula_units_Z 1
_cell_length_a 11.8412(3)
_cell_length_b 12.7764(3)
_cell_length_c 13.8298(3)
_cell_measurement_reflns_used 9659
_cell_measurement_temperature 120
_cell_measurement_theta_max 68.11
_cell_measurement_theta_min 3.77
_cell_volume 1767.88(7)
_computing_cell_refinement
;
RAPID-AUTO (Rigaku, 1999)
;
_computing_data_collection
;
RAPID-AUTO (Rigaku, 1999)
;
_computing_data_reduction
;
RAPID-AUTO (Rigaku, 1999)
;
_computing_molecular_graphics
;
ORTEP-3 for Windows (Farrugia, 2012) and Mercury (Macrae <i>et al.</i>,
2006)
;
_computing_publication_material
;
Yadokari-XG (Wakita, 2001) and publCIF (Westrip, 2010)
;
_computing_structure_refinement
;
SHELXL97 (Sheldrick, 2008)
;
_computing_structure_solution
;
SHELXS97 (Sheldrick, 2008)
;
_diffrn_ambient_temperature 120
_diffrn_measured_fraction_theta_full 0.979
_diffrn_measured_fraction_theta_max 0.979
_diffrn_measurement_device_type 'Rigaku R-AXIS RAPID'
_diffrn_measurement_method \w
_diffrn_radiation_monochromator graphite
_diffrn_radiation_source 'fine-focus sealed tube'
_diffrn_radiation_type CuK\a
_diffrn_radiation_wavelength 1.54187
_diffrn_reflns_av_R_equivalents 0.0648
_diffrn_reflns_av_sigmaI/netI 0.0801
_diffrn_reflns_limit_h_max 14
_diffrn_reflns_limit_h_min -14
_diffrn_reflns_limit_k_max 14
_diffrn_reflns_limit_k_min -14
_diffrn_reflns_limit_l_max 16
_diffrn_reflns_limit_l_min -16
_diffrn_reflns_number 20279
_diffrn_reflns_theta_full 68.24
_diffrn_reflns_theta_max 68.24
_diffrn_reflns_theta_min 3.77
_exptl_absorpt_coefficient_mu 2.586
_exptl_absorpt_correction_T_max 1.0000
_exptl_absorpt_correction_T_min 0.7638
_exptl_absorpt_correction_type multi-scan
_exptl_absorpt_process_details
;
(<i>ABSCOR</i>; Higashi, 2001)
;
_exptl_crystal_colour black
_exptl_crystal_density_diffrn 1.326
_exptl_crystal_density_method 'not measured'
_exptl_crystal_description Block
_exptl_crystal_F_000 738
_exptl_crystal_size_max 0.20
_exptl_crystal_size_mid 0.10
_exptl_crystal_size_min 0.05
_refine_diff_density_max 0.707
_refine_diff_density_min -0.362
_refine_ls_extinction_coef 0.0038(5)
_refine_ls_extinction_expression Fc^*^=kFc[1+0.001xFc^2^\l^3^/sin(2\q)]^-1/4^
_refine_ls_extinction_method
;
SHELXL97 (Sheldrick, 2008)
;
_refine_ls_goodness_of_fit_ref 0.981
_refine_ls_hydrogen_treatment constr
_refine_ls_matrix_type full
_refine_ls_number_parameters 469
_refine_ls_number_reflns 6348
_refine_ls_number_restraints 0
_refine_ls_restrained_S_all 0.981
_refine_ls_R_factor_all 0.1009
_refine_ls_R_factor_gt 0.0681
_refine_ls_shift/su_max 0.000
_refine_ls_shift/su_mean 0.000
_refine_ls_structure_factor_coef Fsqd
_refine_ls_weighting_details 'calc w=1/[\s^2^(Fo^2^)+(0.0991P)^2^+0.0000P] where P=(Fo^2^+2Fc^2^)/3'
_refine_ls_weighting_scheme calc
_refine_ls_wR_factor_gt 0.1676
_refine_ls_wR_factor_ref 0.1975
_reflns_number_gt 3518
_reflns_number_total 6348
_reflns_threshold_expression I>2sigma(I)
_cod_data_source_file wm5120sup1.cf
_cod_data_source_block I
_cod_database_code 2019831
_cod_database_fobs_code 2019831

loop_
_symmetry_equiv_pos_as_xyz
'x, y, z'
'-x, -y, -z'

loop_
_atom_site_type_symbol
_atom_site_label
_atom_site_fract_x
_atom_site_fract_y
_atom_site_fract_z
_atom_site_U_iso_or_equiv
_atom_site_adp_type
_atom_site_calc_flag
_atom_site_refinement_flags
_atom_site_occupancy
_atom_site_symmetry_multiplicity
Fe Fe1 0.0000 0.0000 0.0000 0.0631(3) Uani d S 1 2
N N1 -0.0906(3) 0.1372(3) 0.0160(2) 0.0632(8) Uani d . 1 1
N N2 0.1223(3) 0.0411(3) 0.0499(2) 0.0607(8) Uani d . 1 1
N N3 0.1490(3) 0.1625(3) -0.2526(3) 0.0708(9) Uani d . 1 1
C C1 -0.2519(3) 0.1171(3) -0.0458(3) 0.0642(10) Uani d . 1 1
H H1 -0.3217 0.1499 -0.0597 0.077 Uiso calc R 1 1
C C2 -0.1919(4) 0.1733(3) -0.0101(3) 0.0633(10) Uani d . 1 1
C C3 -0.2255(4) 0.2805(3) 0.0038(3) 0.0626(10) Uani d . 1 1
C C4 -0.3147(4) 0.3540(3) -0.0154(3) 0.0700(11) Uani d . 1 1
H H2 -0.3725 0.3357 -0.0397 0.084 Uiso calc R 1 1
C C5 -0.3175(4) 0.4548(3) 0.0017(3) 0.0727(11) Uani d . 1 1
H H3 -0.3770 0.5064 -0.0119 0.087 Uiso calc R 1 1
C C6 -0.2325(4) 0.4806(3) 0.0392(3) 0.0708(11) Uani d . 1 1
H H4 -0.2353 0.5498 0.0501 0.085 Uiso calc R 1 1
C C7 -0.1459(4) 0.4077(3) 0.0602(3) 0.0647(10) Uani d . 1 1
H H5 -0.0904 0.4247 0.0876 0.078 Uiso calc R 1 1
C C8 -0.1409(3) 0.3070(3) 0.0403(3) 0.0614(10) Uani d . 1 1
C C9 -0.0590(4) 0.2171(3) 0.0474(3) 0.0633(10) Uani d . 1 1
C C10 0.0401(4) 0.2143(3) 0.0756(3) 0.0652(10) Uani d . 1 1
H H6 0.0517 0.2740 0.0965 0.078 Uiso calc R 1 1
C C11 0.1248(3) 0.1345(3) 0.0770(3) 0.0641(10) Uani d . 1 1
C C12 0.2283(4) 0.1355(3) 0.1073(3) 0.0659(10) Uani d . 1 1
C C13 0.2707(4) 0.2092(4) 0.1409(3) 0.0710(11) Uani d . 1 1
H H7 0.2286 0.2739 0.1484 0.085 Uiso calc R 1 1
C C14 0.3761(4) 0.1848(4) 0.1630(3) 0.0770(12) Uani d . 1 1
H H8 0.4072 0.2346 0.1847 0.092 Uiso calc R 1 1
C C15 0.4377(4) 0.0903(4) 0.1544(3) 0.0743(11) Uani d . 1 1
H H9 0.5101 0.0762 0.1699 0.089 Uiso calc R 1 1
C C16 0.3938(4) 0.0151(4) 0.1230(3) 0.0713(11) Uani d . 1 1
H H10 0.4346 -0.0508 0.1180 0.086 Uiso calc R 1 1
C C17 0.2886(4) 0.0396(3) 0.0992(3) 0.0663(10) Uani d . 1 1
C C18 0.2207(4) -0.0179(3) 0.0635(3) 0.0628(10) Uani d . 1 1
C C19 0.0970(3) 0.0993(3) -0.1600(3) 0.0612(10) Uani d . 1 1
P P1 0.58963(9) 0.29255(9) 0.46006(8) 0.0668(3) Uani d . 1 1
C C20 0.4674(4) 0.3415(3) 0.4124(3) 0.0688(11) Uani d . 1 1
C C21 0.4919(4) 0.3757(4) 0.2970(4) 0.0797(12) Uani d . 1 1
H H11 0.5736 0.3774 0.2446 0.096 Uiso calc R 1 1
C C22 0.3987(5) 0.4070(4) 0.2584(4) 0.0918(14) Uani d . 1 1
H H12 0.4169 0.4307 0.1794 0.110 Uiso calc R 1 1
C C23 0.2798(5) 0.4047(4) 0.3323(4) 0.0914(14) Uani d . 1 1
H H13 0.2159 0.4245 0.3047 0.110 Uiso calc R 1 1
C C24 0.2530(4) 0.3735(4) 0.4472(4) 0.0896(14) Uani d . 1 1
H H14 0.1712 0.3732 0.4986 0.107 Uiso calc R 1 1
C C25 0.3463(4) 0.3429(3) 0.4864(4) 0.0777(12) Uani d . 1 1
H H15 0.3281 0.3224 0.5650 0.093 Uiso calc R 1 1
C C26 0.5437(3) 0.2790(3) 0.6049(3) 0.0636(10) Uani d . 1 1
C C27 0.4390(3) 0.2088(3) 0.6914(3) 0.0686(10) Uani d . 1 1
H H16 0.3935 0.1653 0.6743 0.082 Uiso calc R 1 1
C C28 0.4017(4) 0.2025(3) 0.8011(3) 0.0689(10) Uani d . 1 1
H H17 0.3278 0.1582 0.8587 0.083 Uiso calc R 1 1
C C29 0.4711(4) 0.2603(3) 0.8277(3) 0.0732(11) Uani d . 1 1
H H18 0.4453 0.2547 0.9040 0.088 Uiso calc R 1 1
C C30 0.5782(4) 0.3266(3) 0.7441(3) 0.0753(11) Uani d . 1 1
H H19 0.6273 0.3644 0.7631 0.090 Uiso calc R 1 1
C C31 0.6130(4) 0.3371(3) 0.6319(3) 0.0694(11) Uani d . 1 1
H H20 0.6847 0.3844 0.5736 0.083 Uiso calc R 1 1
C C32 0.7236(4) 0.3919(3) 0.3697(3) 0.0646(10) Uani d . 1 1
C C33 0.7121(4) 0.5078(4) 0.3189(3) 0.0752(11) Uani d . 1 1
H H21 0.6330 0.5348 0.3281 0.090 Uiso calc R 1 1
C C34 0.8169(4) 0.5832(4) 0.2549(3) 0.0814(13) Uani d . 1 1
H H22 0.8098 0.6621 0.2191 0.098 Uiso calc R 1 1
C C35 0.9311(4) 0.5443(4) 0.2431(3) 0.0826(13) Uani d . 1 1
H H23 1.0023 0.5969 0.2004 0.099 Uiso calc R 1 1
C C36 0.9432(4) 0.4301(4) 0.2925(3) 0.0857(13) Uani d . 1 1
H H24 1.0225 0.4035 0.2831 0.103 Uiso calc R 1 1
C C37 0.8384(4) 0.3537(4) 0.3563(3) 0.0746(11) Uani d . 1 1
H H25 0.8462 0.2747 0.3909 0.090 Uiso calc R 1 1
C C38 0.6318(4) 0.1582(3) 0.4509(3) 0.0679(10) Uani d . 1 1
C C39 0.6386(4) 0.0666(4) 0.5426(3) 0.0843(13) Uani d . 1 1
H H26 0.6145 0.0719 0.6146 0.101 Uiso calc R 1 1
C C40 0.6812(4) -0.0337(4) 0.5290(4) 0.0928(14) Uani d . 1 1
H H27 0.6843 -0.0975 0.5925 0.111 Uiso calc R 1 1
C C41 0.7186(4) -0.0409(4) 0.4251(3) 0.0811(12) Uani d . 1 1
H H28 0.7492 -0.1091 0.4164 0.097 Uiso calc R 1 1
C C42 0.7123(4) 0.0496(4) 0.3336(4) 0.0839(13) Uani d . 1 1
H H29 0.7381 0.0439 0.2617 0.101 Uiso calc R 1 1
C C43 0.6688(4) 0.1485(4) 0.3452(3) 0.0785(12) Uani d . 1 1
H H30 0.6637 0.2107 0.2816 0.094 Uiso calc R 1 1
C C44 0.9787(5) 0.1696(6) 0.5651(5) 0.119(2) Uani d . 1 1
C C45 0.9684(5) 0.0429(5) 0.6275(4) 0.129(2) Uani d . 1 1
H H31 1.0248 0.0088 0.5762 0.193 Uiso calc R 1 1
H H32 0.8837 0.0120 0.6538 0.193 Uiso calc R 1 1
H H33 0.9901 0.0251 0.6933 0.193 Uiso calc R 1 1
C C46 0.9225(5) 0.2432(6) 0.6308(5) 0.141(2) Uani d . 1 1
H H34 0.9285 0.3222 0.5776 0.212 Uiso calc R 1 1
H H35 0.9665 0.2393 0.6790 0.212 Uiso calc R 1 1
H H36 0.8356 0.2163 0.6789 0.212 Uiso calc R 1 1
O O1 1.0386(3) 0.2122(3) 0.4591(3) 0.1390(15) Uani d . 1 1

loop_
_atom_site_aniso_label
_atom_site_aniso_U_11
_atom_site_aniso_U_22
_atom_site_aniso_U_33
_atom_site_aniso_U_12
_atom_site_aniso_U_13
_atom_site_aniso_U_23
Fe1 0.0676(6) 0.0566(6) 0.0485(5) -0.0194(4) -0.0090(4) -0.0133(4)
N1 0.071(2) 0.0558(19) 0.0446(16) -0.0205(16) -0.0090(15) -0.0100(14)
N2 0.0626(19) 0.0485(18) 0.0501(16) -0.0144(15) -0.0066(15) -0.0106(14)
N3 0.077(2) 0.062(2) 0.0551(18) -0.0193(17) -0.0078(17) -0.0175(16)
C1 0.066(2) 0.059(2) 0.059(2) -0.0122(19) -0.0180(19) -0.0174(19)
C2 0.070(2) 0.058(2) 0.0459(19) -0.013(2) -0.0130(18) -0.0115(18)
C3 0.071(2) 0.053(2) 0.0461(19) -0.017(2) -0.0084(18) -0.0117(17)
C4 0.079(3) 0.063(3) 0.057(2) -0.008(2) -0.020(2) -0.016(2)
C5 0.081(3) 0.061(3) 0.065(2) -0.004(2) -0.021(2) -0.021(2)
C6 0.085(3) 0.059(3) 0.056(2) -0.013(2) -0.016(2) -0.0188(19)
C7 0.074(2) 0.059(2) 0.047(2) -0.018(2) -0.0132(18) -0.0128(18)
C8 0.067(2) 0.052(2) 0.0452(19) -0.0191(19) -0.0066(17) -0.0106(17)
C9 0.068(2) 0.058(2) 0.048(2) -0.021(2) -0.0099(18) -0.0124(18)
C10 0.072(3) 0.056(2) 0.054(2) -0.017(2) -0.0136(19) -0.0151(18)
C11 0.062(2) 0.060(2) 0.054(2) -0.017(2) -0.0110(18) -0.0135(19)
C12 0.070(2) 0.061(3) 0.049(2) -0.019(2) -0.0112(18) -0.0125(19)
C13 0.078(3) 0.067(3) 0.057(2) -0.013(2) -0.019(2) -0.017(2)
C14 0.092(3) 0.063(3) 0.065(2) -0.019(2) -0.022(2) -0.018(2)
C15 0.082(3) 0.070(3) 0.061(2) -0.018(2) -0.023(2) -0.016(2)
C16 0.079(3) 0.063(3) 0.060(2) -0.013(2) -0.019(2) -0.017(2)
C17 0.070(3) 0.059(2) 0.052(2) -0.017(2) -0.0132(19) -0.0105(18)
C18 0.071(2) 0.055(2) 0.048(2) -0.016(2) -0.0112(18) -0.0154(18)
C19 0.065(2) 0.055(2) 0.057(2) -0.0157(18) -0.0117(19) -0.0239(19)
P1 0.0737(7) 0.0586(6) 0.0496(6) -0.0164(5) -0.0083(5) -0.0145(5)
C20 0.074(3) 0.058(2) 0.057(2) -0.011(2) -0.014(2) -0.0137(19)
C21 0.088(3) 0.074(3) 0.069(3) -0.006(2) -0.025(2) -0.024(2)
C22 0.111(4) 0.083(3) 0.079(3) -0.010(3) -0.040(3) -0.024(3)
C23 0.097(4) 0.074(3) 0.093(4) -0.018(3) -0.042(3) -0.013(3)
C24 0.081(3) 0.071(3) 0.093(3) -0.017(2) -0.028(3) -0.010(3)
C25 0.078(3) 0.065(3) 0.067(3) -0.021(2) -0.015(2) -0.010(2)
C26 0.069(2) 0.057(2) 0.051(2) -0.0120(19) -0.0112(18) -0.0165(17)
C27 0.075(2) 0.062(2) 0.055(2) -0.017(2) -0.0120(19) -0.0177(19)
C28 0.072(2) 0.062(2) 0.053(2) -0.008(2) -0.0110(19) -0.0146(19)
C29 0.087(3) 0.062(3) 0.057(2) -0.010(2) -0.017(2) -0.0183(19)
C30 0.086(3) 0.069(3) 0.061(2) -0.016(2) -0.018(2) -0.022(2)
C31 0.071(2) 0.062(2) 0.058(2) -0.014(2) -0.0109(19) -0.0171(19)
C32 0.069(2) 0.061(2) 0.050(2) -0.016(2) -0.0108(19) -0.0164(18)
C33 0.081(3) 0.067(3) 0.060(2) -0.018(2) -0.008(2) -0.022(2)
C34 0.099(3) 0.062(3) 0.061(2) -0.026(3) -0.008(2) -0.019(2)
C35 0.079(3) 0.085(3) 0.055(2) -0.035(3) -0.004(2) -0.015(2)
C36 0.075(3) 0.095(4) 0.064(3) -0.019(3) -0.013(2) -0.017(2)
C37 0.076(3) 0.071(3) 0.060(2) -0.011(2) -0.020(2) -0.012(2)
C38 0.075(2) 0.052(2) 0.056(2) -0.0189(19) -0.0066(19) -0.0147(19)
C39 0.110(4) 0.068(3) 0.057(2) -0.002(3) -0.017(2) -0.020(2)
C40 0.124(4) 0.062(3) 0.063(3) -0.001(3) -0.014(3) -0.016(2)
C41 0.089(3) 0.065(3) 0.061(3) -0.015(2) -0.004(2) -0.018(2)
C42 0.098(3) 0.071(3) 0.069(3) -0.005(3) -0.016(2) -0.028(2)
C43 0.096(3) 0.066(3) 0.058(2) -0.006(2) -0.016(2) -0.019(2)
C44 0.086(4) 0.147(6) 0.086(4) -0.038(4) -0.034(3) 0.004(4)
C45 0.128(4) 0.127(5) 0.088(4) -0.052(4) -0.033(3) 0.004(3)
C46 0.096(4) 0.177(6) 0.107(5) 0.018(4) -0.020(4) -0.033(5)
O1 0.124(3) 0.157(4) 0.083(3) -0.039(3) -0.029(2) 0.004(2)

loop_
_atom_type_symbol
_atom_type_description
_atom_type_scat_dispersion_real
_atom_type_scat_dispersion_imag
_atom_type_scat_source
C C 0.0181 0.0091 'International Tables Vol C Tables 4.2.6.8 and 6.1.1.4'
H H 0.0000 0.0000 'International Tables Vol C Tables 4.2.6.8 and 6.1.1.4'
N N 0.0311 0.0180 'International Tables Vol C Tables 4.2.6.8 and 6.1.1.4'
O O 0.0492 0.0322 'International Tables Vol C Tables 4.2.6.8 and 6.1.1.4'
Fe Fe -1.1336 3.1974 'International Tables Vol C Tables 4.2.6.8 and 6.1.1.4'
P P 0.2955 0.4335 'International Tables Vol C Tables 4.2.6.8 and 6.1.1.4'

loop_
_geom_angle_atom_site_label_1
_geom_angle_atom_site_label_2
_geom_angle_atom_site_label_3
_geom_angle_site_symmetry_1
_geom_angle_site_symmetry_3
_geom_angle
C19 Fe1 C19 2 . 180.0
C19 Fe1 N2 2 . 89.10(12)
C19 Fe1 N2 . . 90.90(12)
C19 Fe1 N2 2 2 90.90(12)
C19 Fe1 N2 . 2 89.10(12)
N2 Fe1 N2 . 2 180.0
C19 Fe1 N1 2 2 87.27(13)
C19 Fe1 N1 . 2 92.73(13)
N2 Fe1 N1 . 2 90.33(13)
N2 Fe1 N1 2 2 89.67(13)
C19 Fe1 N1 2 . 92.73(13)
C19 Fe1 N1 . . 87.27(13)
N2 Fe1 N1 . . 89.67(13)
N2 Fe1 N1 2 . 90.33(13)
N1 Fe1 N1 2 . 180.0
C9 N1 C2 . . 106.4(3)
C9 N1 Fe1 . . 127.1(3)
C2 N1 Fe1 . . 126.4(3)
C18 N2 C11 . . 106.3(3)
C18 N2 Fe1 . . 126.6(2)
C11 N2 Fe1 . . 127.1(3)
C2 C1 C18 . 2 126.4(4)
C2 C1 H1 . . 116.8
C18 C1 H1 2 . 116.8
C1 C2 N1 . . 124.8(4)
C1 C2 C3 . . 124.7(4)
N1 C2 C3 . . 110.5(3)
C4 C3 C8 . . 120.7(4)
C4 C3 C2 . . 133.6(4)
C8 C3 C2 . . 105.6(4)
C5 C4 C3 . . 118.7(4)
C5 C4 H2 . . 120.7
C3 C4 H2 . . 120.7
C4 C5 C6 . . 120.3(4)
C4 C5 H3 . . 119.8
C6 C5 H3 . . 119.8
C7 C6 C5 . . 121.3(4)
C7 C6 H4 . . 119.4
C5 C6 H4 . . 119.4
C6 C7 C8 . . 118.5(4)
C6 C7 H5 . . 120.8
C8 C7 H5 . . 120.8
C3 C8 C7 . . 120.5(4)
C3 C8 C9 . . 106.9(3)
C7 C8 C9 . . 132.6(4)
C10 C9 N1 . . 124.5(4)
C10 C9 C8 . . 124.9(4)
N1 C9 C8 . . 110.5(3)
C9 C10 C11 . . 127.1(4)
C9 C10 H6 . . 116.5
C11 C10 H6 . . 116.5
C10 C11 N2 . . 124.6(4)
C10 C11 C12 . . 124.9(4)
N2 C11 C12 . . 110.6(4)
C17 C12 C13 . . 120.9(4)
C17 C12 C11 . . 106.2(4)
C13 C12 C11 . . 132.9(4)
C14 C13 C12 . . 117.7(4)
C14 C13 H7 . . 121.2
C12 C13 H7 . . 121.2
C15 C14 C13 . . 122.1(4)
C15 C14 H8 . . 119.0
C13 C14 H8 . . 119.0
C14 C15 C16 . . 120.2(4)
C14 C15 H9 . . 119.9
C16 C15 H9 . . 119.9
C17 C16 C15 . . 118.2(4)
C17 C16 H10 . . 120.9
C15 C16 H10 . . 120.9
C12 C17 C16 . . 120.9(4)
C12 C17 C18 . . 106.7(4)
C16 C17 C18 . . 132.4(4)
N2 C18 C1 . 2 125.4(4)
N2 C18 C17 . . 110.2(3)
C1 C18 C17 2 . 124.4(4)
N3 C19 Fe1 . . 175.8(3)
C38 P1 C20 . . 110.89(19)
C38 P1 C32 . . 107.17(18)
C20 P1 C32 . . 109.48(18)
C38 P1 C26 . . 109.39(18)
C20 P1 C26 . . 110.28(18)
C32 P1 C26 . . 109.57(17)
C21 C20 C25 . . 118.0(4)
C21 C20 P1 . . 118.8(3)
C25 C20 P1 . . 123.1(3)
C22 C21 C20 . . 120.4(4)
C22 C21 H11 . . 119.8
C20 C21 H11 . . 119.8
C23 C22 C21 . . 121.1(4)
C23 C22 H12 . . 119.5
C21 C22 H12 . . 119.5
C22 C23 C24 . . 119.8(5)
C22 C23 H13 . . 120.1
C24 C23 H13 . . 120.1
C25 C24 C23 . . 119.4(5)
C25 C24 H14 . . 120.3
C23 C24 H14 . . 120.3
C24 C25 C20 . . 121.2(4)
C24 C25 H15 . . 119.4
C20 C25 H15 . . 119.4
C31 C26 C27 . . 119.4(3)
C31 C26 P1 . . 120.1(3)
C27 C26 P1 . . 120.5(3)
C28 C27 C26 . . 120.1(4)
C28 C27 H16 . . 119.9
C26 C27 H16 . . 119.9
C27 C28 C29 . . 120.2(4)
C27 C28 H17 . . 119.9
C29 C28 H17 . . 119.9
C28 C29 C30 . . 120.5(4)
C28 C29 H18 . . 119.7
C30 C29 H18 . . 119.7
C29 C30 C31 . . 119.2(4)
C29 C30 H19 . . 120.4
C31 C30 H19 . . 120.4
C26 C31 C30 . . 120.4(3)
C26 C31 H20 . . 119.8
C30 C31 H20 . . 119.8
C37 C32 C33 . . 119.9(4)
C37 C32 P1 . . 119.3(3)
C33 C32 P1 . . 120.7(3)
C34 C33 C32 . . 119.4(4)
C34 C33 H21 . . 120.3
C32 C33 H21 . . 120.3
C35 C34 C33 . . 120.3(4)
C35 C34 H22 . . 119.9
C33 C34 H22 . . 119.9
C34 C35 C36 . . 120.6(4)
C34 C35 H23 . . 119.7
C36 C35 H23 . . 119.7
C35 C36 C37 . . 119.5(4)
C35 C36 H24 . . 120.3
C37 C36 H24 . . 120.3
C32 C37 C36 . . 120.4(4)
C32 C37 H25 . . 119.8
C36 C37 H25 . . 119.8
C39 C38 C43 . . 119.1(4)
C39 C38 P1 . . 121.5(3)
C43 C38 P1 . . 119.2(3)
C38 C39 C40 . . 119.5(4)
C38 C39 H26 . . 120.2
C40 C39 H26 . . 120.2
C41 C40 C39 . . 120.5(4)
C41 C40 H27 . . 119.8
C39 C40 H27 . . 119.8
C40 C41 C42 . . 120.3(4)
C40 C41 H28 . . 119.8
C42 C41 H28 . . 119.8
C41 C42 C43 . . 120.3(4)
C41 C42 H29 . . 119.8
C43 C42 H29 . . 119.8
C42 C43 C38 . . 120.3(4)
C42 C43 H30 . . 119.9
C38 C43 H30 . . 119.9
O1 C44 C46 . . 121.3(6)
O1 C44 C45 . . 119.2(7)
C46 C44 C45 . . 119.5(5)
C44 C45 H31 . . 109.5
C44 C45 H32 . . 109.5
H31 C45 H32 . . 109.5
C44 C45 H33 . . 109.5
H31 C45 H33 . . 109.5
H32 C45 H33 . . 109.5
C44 C46 H34 . . 109.5
C44 C46 H35 . . 109.5
H34 C46 H35 . . 109.5
C44 C46 H36 . . 109.5
H34 C46 H36 . . 109.5
H35 C46 H36 . . 109.5

loop_
_geom_bond_atom_site_label_1
_geom_bond_atom_site_label_2
_geom_bond_site_symmetry_2
_geom_bond_distance
Fe1 C19 2 1.971(4)
Fe1 C19 . 1.971(4)
Fe1 N2 . 2.008(3)
Fe1 N2 2 2.008(3)
Fe1 N1 2 2.023(3)
Fe1 N1 . 2.023(3)
N1 C9 . 1.380(4)
N1 C2 . 1.380(5)
N2 C18 . 1.373(5)
N2 C11 . 1.387(4)
N3 C19 . 1.154(4)
C1 C2 . 1.377(5)
C1 C18 2 1.378(5)
C1 H1 . 0.9500
C2 C3 . 1.460(5)
C3 C4 . 1.392(5)
C3 C8 . 1.398(5)
C4 C5 . 1.392(5)
C4 H2 . 0.9500
C5 C6 . 1.408(5)
C5 H3 . 0.9500
C6 C7 . 1.371(5)
C6 H4 . 0.9500
C7 C8 . 1.408(5)
C7 H5 . 0.9500
C8 C9 . 1.443(5)
C9 C10 . 1.368(5)
C10 C11 . 1.373(5)
C10 H6 . 0.9500
C11 C12 . 1.445(5)
C12 C17 . 1.389(5)
C12 C13 . 1.397(5)
C13 C14 . 1.383(5)
C13 H7 . 0.9500
C14 C15 . 1.382(6)
C14 H8 . 0.9500
C15 C16 . 1.400(5)
C15 H9 . 0.9500
C16 C17 . 1.392(5)
C16 H10 . 0.9500
C17 C18 . 1.454(5)
C18 C1 2 1.378(5)
P1 C38 . 1.788(4)
P1 C20 . 1.792(4)
P1 C32 . 1.795(4)
P1 C26 . 1.797(4)
C20 C21 . 1.392(5)
C20 C25 . 1.401(5)
C21 C22 . 1.376(6)
C21 H11 . 0.9500
C22 C23 . 1.372(6)
C22 H12 . 0.9500
C23 C24 . 1.386(6)
C23 H13 . 0.9500
C24 C25 . 1.380(6)
C24 H14 . 0.9500
C25 H15 . 0.9500
C26 C31 . 1.384(5)
C26 C27 . 1.397(4)
C27 C28 . 1.375(5)
C27 H16 . 0.9500
C28 C29 . 1.378(5)
C28 H17 . 0.9500
C29 C30 . 1.387(5)
C29 H18 . 0.9500
C30 C31 . 1.394(5)
C30 H19 . 0.9500
C31 H20 . 0.9500
C32 C37 . 1.374(5)
C32 C33 . 1.393(5)
C33 C34 . 1.385(5)
C33 H21 . 0.9500
C34 C35 . 1.372(6)
C34 H22 . 0.9500
C35 C36 . 1.375(6)
C35 H23 . 0.9500
C36 C37 . 1.391(5)
C36 H24 . 0.9500
C37 H25 . 0.9500
C38 C39 . 1.379(5)
C38 C43 . 1.404(5)
C39 C40 . 1.394(5)
C39 H26 . 0.9500
C40 C41 . 1.366(5)
C40 H27 . 0.9500
C41 C42 . 1.368(6)
C41 H28 . 0.9500
C42 C43 . 1.369(5)
C42 H29 . 0.9500
C43 H30 . 0.9500
C44 O1 . 1.255(6)
C44 C46 . 1.498(8)
C44 C45 . 1.499(8)
C45 H31 . 0.9800
C45 H32 . 0.9800
C45 H33 . 0.9800
C46 H34 . 0.9800
C46 H35 . 0.9800
C46 H36 . 0.9800

loop_
_geom_hbond_atom_site_label_D
_geom_hbond_atom_site_label_H
_geom_hbond_atom_site_label_A
_geom_hbond_site_symmetry_D
_geom_hbond_site_symmetry_H
_geom_hbond_site_symmetry_A
_geom_hbond_distance_DH
_geom_hbond_distance_HA
_geom_hbond_distance_DA
_geom_hbond_angle_DHA
_geom_hbond_publ_flag
C25 H15 N3 1_555 1_555 1_556 0.95 2.74 3.404(4) 127 no
C27 H16 N3 1_555 1_555 1_556 0.95 2.66 3.259(5) 121 no
C34 H22 N3 1_555 1_555 2_665 0.95 2.57 3.292(7) 133 yes
C41 H28 N3 1_555 1_555 2_655 0.95 2.45 3.181(7) 134 yes
C28 H17 <i>Cg</i>1 1_555 1_555 1_556 0.95 2.63 3.446(4) 145 yes
C29 H18 <i>Cg</i>2 1_555 1_555 1_556 0.95 2.76 3.582(4) 145 yes
C33 H21 <i>Cg</i>3 1_555 1_555 2_666 0.95 2.90 3.729(5) 147 yes
C35 H23 <i>Cg</i>4 1_555 1_555 2_665 0.95 2.92 3.733(4) 145 yes
C45 H32 <i>Cg</i>2 1_555 1_555 2_656 0.98 2.99 3.798(6) 141 yes
C45 H33 <i>Cg</i>1 1_555 1_555 2_656 0.98 2.87 3.469(5) 120 yes
